data_9014668
loop_
_publ_author_name
'Xiao, C. J.'
'Jin, C. Q.'
'Wang, X. H.'

_publ_section_title
;
 Crystal structure of dense nanocrystalline BaTiO3 ceramics
 Note: phase T (tetragonal)
;
_journal_name_full 'Materials Chemistry and Physics'
_journal_page_first 209
_journal_page_last 212
_journal_paper_doi 10.1016/j.matchemphys.2008.01.020
_journal_volume 111
_journal_year 2008
_chemical_compound_source Synthetic
_chemical_formula_sum 'Ba O3 Ti'
_space_group_IT_number 99
_symmetry_space_group_name_Hall 'P 4 -2'
_symmetry_space_group_name_H-M 'P 4 m m'
_cell_angle_alpha 90
_cell_angle_beta 90
_cell_angle_gamma 90
_cell_length_a 3.9988
_cell_length_b 3.9988
_cell_length_c 4.0222
_cell_formula_units_Z 1
_cell_volume 64.317
_database_code_amcsd 0018579
_exptl_crystal_density_diffrn 6.021
_cod_original_formula_sum 'Ba Ti O3'
_cod_database_code 9014668
_amcsd_formula_title BaTiO3

loop_
_space_group_symop_operation_xyz
x,y,z
-y,-x,z
-y,x,z
x,-y,z
-x,-y,z
y,x,z
y,-x,z
-x,y,z

loop_
_atom_site_label
_atom_site_fract_x
_atom_site_fract_y
_atom_site_fract_z
_atom_site_U_iso_or_equiv
Ba 0.00000 0.00000 0.00000 0.19600
Ti 0.50000 0.50000 0.50210 0.01800
O1 0.50000 0.50000 -0.01530 0.01700
O2 0.50000 0.00000 0.51300 0.01100

loop_
_cod_related_entry_id
_cod_related_entry_database
_cod_related_entry_code
1 AMCSD 0018579
